data_2208612
loop_
_publ_author_name
'Juan Mo'
'Heng-Yu Qian'
'Xiang-Dang Du'
'Wen Chen'

_publ_section_title
;<i>catena</i>-Poly[[[\m-pyridine-2-carbaldehyde
 azine-\k^4^<i>N</i>,<i>N</i>':<i>N</i>'',<i>N</i>'''-bis[(triphenylphosphine-\k<i>P</i>)copper(I)]]-\m-1,2-bis(4-pyridyl)ethene-\k^2^<i>N</i>:<i>N</i>']
 bis(tetrafluoroborate)]
;
_journal_coeditor_code HG2014
_journal_issue 4
_journal_name_full 'Acta Crystallographica Section E'
_journal_page_first m726
_journal_page_last m727
_journal_paper_doi 10.1107/S160053680600818X
_journal_volume 62
_journal_year 2006
_chemical_formula_iupac '[Cu2 (C12 H10 N2) (C12 H10 N4) (C18 H15 P)2] (B F4)2'
_chemical_formula_moiety 'C60 H50 Cu2 N6 P2 2+, 2B F4 -'
_chemical_formula_sum 'C60 H50 B2 Cu2 F8 N6 P2'
_chemical_formula_weight 1217.70
_chemical_name_systematic
;
catena-Poly[[[\m-pyridine-2-carbaldehyde
azine-k^4^N,N':N'',N'''-bis[(triphenylphosphine-\kP)copper(I)]]-\m-
1,2-bis(4-pyridyl)ethene-\k^2^N:N'] bis(tetrafluoroborate)]
;
_space_group_IT_number 2
_symmetry_cell_setting triclinic
_symmetry_space_group_name_Hall '-P 1'
_symmetry_space_group_name_H-M 'P -1'
_atom_sites_solution_hydrogens geom
_atom_sites_solution_primary direct
_atom_sites_solution_secondary difmap
_audit_creation_method SHELXL-97
_cell_angle_alpha 82.447(12)
_cell_angle_beta 84.181(12)
_cell_angle_gamma 84.620(13)
_cell_formula_units_Z 1
_cell_length_a 10.196(5)
_cell_length_b 10.710(6)
_cell_length_c 13.590(7)
_cell_measurement_reflns_used 777
_cell_measurement_temperature 292(3)
_cell_measurement_theta_max 23.75
_cell_measurement_theta_min 3.22
_cell_volume 1458.7(13)
_computing_cell_refinement 'SAINT (Bruker, 1997)'
_computing_data_collection 'SMART (Bruker, 1997)'
_computing_data_reduction 'SHELXL97 (Sheldrick, 1997)'
_computing_molecular_graphics 'XP (Sheldrick, 1998)'
_computing_publication_material XP
_computing_structure_refinement 'SHELXL97 '
_computing_structure_solution 'SHELXS97 (Sheldrick, 1997)'
_diffrn_ambient_temperature 292(3)
_diffrn_measured_fraction_theta_full 0.968
_diffrn_measured_fraction_theta_max 0.968
_diffrn_measurement_device_type 'Bruker SMART CCD area-detector'
_diffrn_measurement_method '\f and \w'
_diffrn_radiation_monochromator graphite
_diffrn_radiation_source 'fine-focus sealed tube'
_diffrn_radiation_type MoK\a
_diffrn_radiation_wavelength 0.71073
_diffrn_reflns_av_R_equivalents 0.0681
_diffrn_reflns_av_sigmaI/netI 0.1593
_diffrn_reflns_limit_h_max 12
_diffrn_reflns_limit_h_min -11
_diffrn_reflns_limit_k_max 12
_diffrn_reflns_limit_k_min -12
_diffrn_reflns_limit_l_max 16
_diffrn_reflns_limit_l_min -11
_diffrn_reflns_number 7124
_diffrn_reflns_theta_full 25.00
_diffrn_reflns_theta_max 25.00
_diffrn_reflns_theta_min 2.30
_diffrn_standards_decay_% 0
_diffrn_standards_number 0
_exptl_absorpt_coefficient_mu 0.853
_exptl_absorpt_correction_T_max 0.876045
_exptl_absorpt_correction_T_min 0.845314
_exptl_absorpt_correction_type multi-scan
_exptl_absorpt_process_details '(SADABS; Sheldrick, 1996)'
_exptl_crystal_colour yellow
_exptl_crystal_density_diffrn 1.386
_exptl_crystal_density_method 'not measured'
_exptl_crystal_description block
_exptl_crystal_F_000 622
_exptl_crystal_size_max 0.20
_exptl_crystal_size_mid 0.18
_exptl_crystal_size_min 0.16
_refine_diff_density_max 0.800
_refine_diff_density_min -1.168
_refine_ls_extinction_method none
_refine_ls_goodness_of_fit_ref 0.958
_refine_ls_hydrogen_treatment constr
_refine_ls_matrix_type full
_refine_ls_number_parameters 407
_refine_ls_number_reflns 4985
_refine_ls_number_restraints 206
_refine_ls_restrained_S_all 0.958
_refine_ls_R_factor_all 0.1371
_refine_ls_R_factor_gt 0.0663
_refine_ls_shift/su_max 0.000
_refine_ls_shift/su_mean 0.000
_refine_ls_structure_factor_coef Fsqd
_refine_ls_weighting_details 'calc w=1/[\s^2^(Fo^2^)+(0.1091P)^2^] where P=(Fo^2^+2Fc^2^)/3'
_refine_ls_weighting_scheme calc
_refine_ls_wR_factor_gt 0.1732
_refine_ls_wR_factor_ref 0.2160
_reflns_number_gt 2554
_reflns_number_total 4985
_reflns_threshold_expression I>2\s(I)
_cod_data_source_file hg2014.cif
_cod_data_source_block I
_cod_depositor_comments
;
The following automatic conversions were performed:
'_symmetry_cell_setting' value 'Triclinic' changed to 'triclinic'
according to '/home/saulius/struct/CIF-dictionaries/cif_core.dic'
dictionary named 'cif_core.dic' version 2.4.1 from 2010-06-29.

Automatic conversion script
Id: cif_fix_enum 1527 2010-12-29 10:47:43Z saulius 

The following automatic conversions were performed:

'_symmetry_cell_setting' value 'Triclinic' changed to 'triclinic'
according to /home/saulius/struct/CIF-dictionaries/cif_core.dic
dictionary named 'cif_core.dic' version 2.4.1 from 2010-06-29.

Automatic conversion script
Id: cif_fix_values 1715 2011-07-08 13:25:40Z adriana 
;
_cod_original_cell_volume 1458.8(14)
_cod_database_code 2208612

loop_
_symmetry_equiv_pos_as_xyz
'x, y, z'
'-x, -y, -z'

loop_
_atom_site_type_symbol
_atom_site_label
_atom_site_fract_x
_atom_site_fract_y
_atom_site_fract_z
_atom_site_U_iso_or_equiv
_atom_site_adp_type
_atom_site_calc_flag
_atom_site_refinement_flags
_atom_site_occupancy
_atom_site_disorder_assembly
_atom_site_disorder_group
Cu Cu1 0.52519(8) 0.84937(9) 0.85846(6) 0.0372(3) Uani d . 1 . .
P P1 0.34264(17) 0.86788(18) 0.78490(13) 0.0367(5) Uani d . 1 . .
N N1 0.5938(5) 0.7028(5) 0.9581(4) 0.0354(14) Uani d . 1 . .
N N2 0.5223(5) 0.9395(5) 0.9885(4) 0.0322(13) Uani d . 1 . .
N N3 0.6849(6) 0.8860(6) 0.7613(4) 0.0413(15) Uani d . 1 . .
C C1 0.6446(8) 0.5893(7) 0.9415(6) 0.049(2) Uani d . 1 . .
H H1 0.6398 0.5653 0.8788 0.059 Uiso calc R 1 . .
C C2 0.7044(8) 0.5036(8) 1.0113(6) 0.058(2) Uani d . 1 . .
H H2 0.7399 0.4246 0.9960 0.070 Uiso calc R 1 . .
C C3 0.7097(9) 0.5392(8) 1.1038(7) 0.065(2) Uani d . 1 . .
H H3 0.7502 0.4844 1.1527 0.078 Uiso calc R 1 . .
C C4 0.6559(8) 0.6536(8) 1.1234(5) 0.051(2) Uani d . 1 . .
H H4 0.6556 0.6772 1.1869 0.062 Uiso calc R 1 . .
C C5 0.6017(6) 0.7353(6) 1.0496(5) 0.0350(16) Uani d . 1 . .
C C6 0.5527(7) 0.8623(7) 1.0631(5) 0.0386(17) Uani d . 1 . .
H H6 0.5433 0.8879 1.1264 0.046 Uiso calc R 1 . .
C C7 0.7304(8) 0.8026(10) 0.6986(6) 0.065(3) Uani d . 1 . .
H H7 0.6953 0.7244 0.7074 0.078 Uiso calc R 1 . .
C C8 0.8246(9) 0.8260(13) 0.6230(7) 0.080(3) Uani d . 1 . .
H H8 0.8532 0.7635 0.5824 0.096 Uiso calc R 1 . .
C C9 0.8780(8) 0.9375(13) 0.6051(6) 0.070(3) Uani d . 1 . .
C C10 0.8373(8) 1.0201(10) 0.6709(8) 0.071(3) Uani d . 1 . .
H H10 0.8749 1.0969 0.6647 0.085 Uiso calc R 1 . .
C C11 0.7398(8) 0.9921(9) 0.7479(6) 0.055(2) Uani d . 1 . .
H H11 0.7130 1.0517 0.7914 0.066 Uiso calc R 1 . .
C C12 0.9754(9) 0.9592(14) 0.5192(9) 0.109(5) Uani d . 1 . .
H H12 1.0018 0.8859 0.4901 0.131 Uiso calc R 1 . .
C C13 0.3002(7) 1.0248(7) 0.7241(5) 0.0386(17) Uani d . 1 . .
C C14 0.3915(9) 1.0801(9) 0.6550(7) 0.064(2) Uani d . 1 . .
H H14 0.4723 1.0356 0.6399 0.076 Uiso calc R 1 . .
C C15 0.3657(12) 1.2007(10) 0.6073(8) 0.083(3) Uani d . 1 . .
H H15 0.4299 1.2382 0.5625 0.099 Uiso calc R 1 . .
C C16 0.2458(13) 1.2645(10) 0.6261(9) 0.085(3) Uani d . 1 . .
H H16 0.2263 1.3442 0.5922 0.102 Uiso calc R 1 . .
C C17 0.1561(11) 1.2118(9) 0.6936(9) 0.076(3) Uani d . 1 . .
H H17 0.0749 1.2561 0.7076 0.091 Uiso calc R 1 . .
C C18 0.1826(8) 1.0935(8) 0.7425(6) 0.054(2) Uani d . 1 . .
H H18 0.1188 1.0589 0.7894 0.065 Uiso calc R 1 . .
C C19 0.1964(7) 0.8291(7) 0.8641(6) 0.0443(18) Uani d . 1 . .
C C20 0.1880(8) 0.8522(9) 0.9622(6) 0.064(2) Uani d . 1 . .
H H20 0.2581 0.8858 0.9855 0.077 Uiso calc R 1 . .
C C21 0.0787(11) 0.8267(12) 1.0253(8) 0.093(4) Uani d . 1 . .
H H21 0.0760 0.8416 1.0914 0.112 Uiso calc R 1 . .
C C22 -0.0225(12) 0.7816(13) 0.9945(12) 0.112(5) Uani d . 1 . .
H H22 -0.0985 0.7704 1.0376 0.134 Uiso calc R 1 . .
C C23 -0.0178(10) 0.7498(13) 0.8966(12) 0.108(4) Uani d . 1 . .
H H23 -0.0865 0.7108 0.8763 0.129 Uiso calc R 1 . .
C C24 0.0904(9) 0.7776(10) 0.8323(8) 0.080(3) Uani d . 1 . .
H H24 0.0930 0.7619 0.7664 0.096 Uiso calc R 1 . .
C C25 0.3464(7) 0.7690(7) 0.6862(5) 0.0413(18) Uani d . 1 . .
C C26 0.4149(7) 0.6545(7) 0.6944(6) 0.050(2) Uani d . 1 . .
H H26 0.4638 0.6312 0.7490 0.060 Uiso calc R 1 . .
C C27 0.4155(9) 0.5698(8) 0.6250(7) 0.064(2) Uani d . 1 . .
H H27 0.4622 0.4909 0.6338 0.076 Uiso calc R 1 . .
C C28 0.3456(10) 0.6055(10) 0.5433(7) 0.072(3) Uani d . 1 . .
H H28 0.3441 0.5507 0.4958 0.086 Uiso calc R 1 . .
C C29 0.2790(10) 0.7213(10) 0.5325(6) 0.081(3) Uani d . 1 . .
H H29 0.2327 0.7457 0.4767 0.097 Uiso calc R 1 . .
C C30 0.2784(9) 0.8024(9) 0.6015(7) 0.070(3) Uani d . 1 . .
H H30 0.2319 0.8814 0.5920 0.084 Uiso calc R 1 . .
B B1 0.7049(12) 0.3420(12) 0.7463(10) 0.108(8) Uani d PDU 0.545(13) A 1
F F1 0.8254(10) 0.3000(11) 0.7041(11) 0.102(4) Uani d PDU 0.545(13) A 1
F F2 0.6102(11) 0.2875(12) 0.7066(10) 0.132(6) Uani d PDU 0.545(13) A 1
F F3 0.6970(15) 0.3059(14) 0.8471(9) 0.170(7) Uani d PDU 0.545(13) A 1
F F4 0.6818(12) 0.4687(10) 0.7288(11) 0.108(5) Uani d PDU 0.545(13) A 1
B B1' 0.7851(17) 0.3972(17) 0.7316(14) 0.133(11) Uani d PDU 0.455(13) A 2
F F1' 0.704(2) 0.496(2) 0.6937(19) 0.200(12) Uani d PDU 0.455(13) A 2
F F2' 0.8590(18) 0.4389(18) 0.7966(13) 0.167(9) Uani d PDU 0.455(13) A 2
F F3' 0.8651(17) 0.3538(17) 0.6549(13) 0.126(6) Uani d PDU 0.455(13) A 2
F F4' 0.716(3) 0.301(2) 0.780(2) 0.295(14) Uani d PDU 0.455(13) A 2

loop_
_atom_site_aniso_label
_atom_site_aniso_U_11
_atom_site_aniso_U_22
_atom_site_aniso_U_33
_atom_site_aniso_U_12
_atom_site_aniso_U_13
_atom_site_aniso_U_23
Cu1 0.0393(5) 0.0581(6) 0.0144(4) -0.0011(4) -0.0023(3) -0.0073(4)
P1 0.0368(10) 0.0506(12) 0.0230(10) -0.0008(9) -0.0035(8) -0.0066(9)
N1 0.041(3) 0.044(4) 0.022(3) 0.002(3) -0.001(2) -0.012(3)
N2 0.037(3) 0.039(3) 0.020(3) -0.001(3) 0.000(2) -0.005(3)
N3 0.041(3) 0.061(4) 0.020(3) -0.006(3) 0.000(3) -0.003(3)
C1 0.061(5) 0.051(5) 0.034(4) 0.001(4) -0.001(4) -0.009(4)
C2 0.073(6) 0.051(5) 0.050(6) 0.006(4) -0.005(5) -0.012(4)
C3 0.083(6) 0.057(6) 0.047(5) 0.008(5) -0.011(5) 0.016(4)
C4 0.073(5) 0.061(6) 0.020(4) 0.002(4) -0.014(4) 0.000(4)
C5 0.035(4) 0.040(4) 0.029(4) 0.004(3) 0.002(3) -0.010(3)
C6 0.045(4) 0.050(5) 0.020(4) -0.003(4) 0.001(3) -0.007(3)
C7 0.050(5) 0.100(7) 0.049(5) -0.022(5) 0.010(4) -0.025(5)
C8 0.058(6) 0.144(10) 0.035(5) -0.013(6) 0.022(4) -0.020(6)
C9 0.033(5) 0.133(9) 0.029(5) 0.007(6) 0.008(4) 0.023(6)
C10 0.046(5) 0.083(7) 0.074(7) -0.015(5) 0.000(5) 0.029(6)
C11 0.055(5) 0.064(6) 0.044(5) -0.014(5) 0.011(4) -0.003(4)
C12 0.045(7) 0.185(16) 0.074(9) 0.005(7) -0.004(6) 0.062(8)
C13 0.051(4) 0.042(4) 0.025(4) -0.014(4) -0.006(3) -0.003(3)
C14 0.063(5) 0.075(6) 0.049(5) -0.013(5) -0.015(4) 0.019(5)
C15 0.098(8) 0.086(8) 0.061(7) -0.020(7) -0.022(6) 0.021(6)
C16 0.112(9) 0.061(7) 0.086(8) -0.016(7) -0.051(7) 0.016(6)
C17 0.075(7) 0.057(6) 0.096(8) 0.012(5) -0.034(6) -0.009(6)
C18 0.049(5) 0.057(5) 0.057(5) 0.005(4) -0.013(4) -0.013(4)
C19 0.039(4) 0.050(5) 0.041(5) -0.004(4) -0.003(3) 0.002(4)
C20 0.047(5) 0.101(7) 0.044(5) -0.011(5) 0.010(4) -0.016(5)
C21 0.063(7) 0.150(11) 0.063(7) -0.019(7) 0.026(6) -0.018(7)
C22 0.060(7) 0.155(12) 0.106(11) -0.015(8) 0.027(7) 0.015(10)
C23 0.046(6) 0.154(12) 0.121(11) -0.042(7) -0.011(7) 0.018(9)
C24 0.056(6) 0.123(9) 0.065(7) -0.032(6) -0.019(5) 0.001(6)
C25 0.050(4) 0.050(5) 0.025(4) 0.003(4) -0.013(3) -0.008(3)
C26 0.056(5) 0.058(5) 0.037(5) -0.003(4) -0.016(4) -0.003(4)
C27 0.076(6) 0.053(5) 0.064(6) -0.001(5) -0.006(5) -0.020(5)
C28 0.097(7) 0.082(7) 0.044(6) -0.016(6) -0.012(5) -0.025(5)
C29 0.117(8) 0.091(7) 0.043(5) 0.028(6) -0.047(5) -0.034(5)
C30 0.089(7) 0.069(6) 0.054(6) 0.023(5) -0.035(5) -0.017(5)
B1 0.110(9) 0.108(9) 0.106(9) -0.007(5) -0.009(5) -0.013(5)
F1 0.098(6) 0.099(6) 0.109(6) 0.001(4) 0.007(4) -0.026(4)
F2 0.133(7) 0.138(7) 0.128(7) -0.006(4) -0.022(5) -0.024(5)
F3 0.174(8) 0.176(8) 0.161(8) -0.010(5) -0.023(5) -0.020(5)
F4 0.117(6) 0.105(6) 0.101(6) 0.011(4) -0.017(4) -0.022(4)
B1' 0.134(12) 0.134(12) 0.133(12) -0.010(5) -0.012(5) -0.020(5)
F1' 0.204(13) 0.198(13) 0.198(13) -0.012(5) -0.021(5) -0.028(5)
F2' 0.166(9) 0.176(10) 0.161(10) -0.008(5) -0.022(5) -0.029(5)
F3' 0.131(8) 0.128(8) 0.121(8) -0.003(5) -0.011(5) -0.023(5)
F4' 0.295(15) 0.296(15) 0.294(15) -0.024(5) -0.024(5) -0.036(5)

loop_
_atom_type_symbol
_atom_type_description
_atom_type_scat_dispersion_real
_atom_type_scat_dispersion_imag
_atom_type_scat_source
C C 0.0033 0.0016 'International Tables Vol C Tables 4.2.6.8 and 6.1.1.4'
H H 0.0000 0.0000 'International Tables Vol C Tables 4.2.6.8 and 6.1.1.4'
B B 0.0013 0.0007 'International Tables Vol C Tables 4.2.6.8 and 6.1.1.4'
N N 0.0061 0.0033 'International Tables Vol C Tables 4.2.6.8 and 6.1.1.4'
F F 0.0171 0.0103 'International Tables Vol C Tables 4.2.6.8 and 6.1.1.4'
P P 0.1023 0.0942 'International Tables Vol C Tables 4.2.6.8 and 6.1.1.4'
Cu Cu 0.3201 1.2651 'International Tables Vol C Tables 4.2.6.8 and 6.1.1.4'

loop_
_geom_angle_atom_site_label_1
_geom_angle_atom_site_label_2
_geom_angle_atom_site_label_3
_geom_angle_site_symmetry_1
_geom_angle_site_symmetry_3
_geom_angle
_geom_angle_publ_flag
N3 Cu1 N1 . . 104.0(2) yes
N3 Cu1 N2 . . 112.4(2) yes
N1 Cu1 N2 . . 78.7(2) yes
N3 Cu1 P1 . . 112.28(17) yes
N1 Cu1 P1 . . 128.12(17) yes
N2 Cu1 P1 . . 117.03(15) ?
C19 P1 C13 . . 104.3(3) ?
C19 P1 C25 . . 103.9(4) ?
C13 P1 C25 . . 103.5(3) ?
C19 P1 Cu1 . . 115.6(3) ?
C13 P1 Cu1 . . 114.3(2) ?
C25 P1 Cu1 . . 113.9(2) ?
C1 N1 C5 . . 116.8(6) ?
C1 N1 Cu1 . . 129.0(5) ?
C5 N1 Cu1 . . 113.7(4) ?
C6 N2 N2 . 2_677 114.0(6) yes
C6 N2 Cu1 . . 112.0(4) ?
N2 N2 Cu1 2_677 . 133.4(5) yes
C11 N3 C7 . . 116.0(7) ?
C11 N3 Cu1 . . 124.4(5) ?
C7 N3 Cu1 . . 119.2(6) ?
N1 C1 C2 . . 124.2(7) ?
N1 C1 H1 . . 117.9 ?
C2 C1 H1 . . 117.9 ?
C3 C2 C1 . . 117.5(7) ?
C3 C2 H2 . . 121.2 ?
C1 C2 H2 . . 121.2 ?
C4 C3 C2 . . 119.6(8) ?
C4 C3 H3 . . 120.2 ?
C2 C3 H3 . . 120.2 ?
C3 C4 C5 . . 119.6(7) ?
C3 C4 H4 . . 120.2 ?
C5 C4 H4 . . 120.2 ?
N1 C5 C4 . . 122.2(6) ?
N1 C5 C6 . . 115.3(6) ?
C4 C5 C6 . . 122.5(6) ?
N2 C6 C5 . . 119.7(6) ?
N2 C6 H6 . . 120.2 ?
C5 C6 H6 . . 120.2 ?
N3 C7 C8 . . 123.3(9) ?
N3 C7 H7 . . 118.3 ?
C8 C7 H7 . . 118.3 ?
C9 C8 C7 . . 121.4(10) ?
C9 C8 H8 . . 119.3 ?
C7 C8 H8 . . 119.3 ?
C8 C9 C10 . . 115.6(8) ?
C8 C9 C12 . . 118.8(11) ?
C10 C9 C12 . . 125.5(12) ?
C9 C10 C11 . . 120.9(9) ?
C9 C10 H10 . . 119.5 ?
C11 C10 H10 . . 119.5 ?
N3 C11 C10 . . 122.5(8) ?
N3 C11 H11 . . 118.8 ?
C10 C11 H11 . . 118.8 ?
C12 C12 C9 2_776 . 135(2) yes
C12 C12 H12 2_776 . 112.3 ?
C9 C12 H12 . . 112.3 ?
C18 C13 C14 . . 117.1(8) ?
C18 C13 P1 . . 124.4(6) ?
C14 C13 P1 . . 118.5(6) ?
C13 C14 C15 . . 121.2(9) ?
C13 C14 H14 . . 119.4 ?
C15 C14 H14 . . 119.4 ?
C16 C15 C14 . . 119.7(10) ?
C16 C15 H15 . . 120.2 ?
C14 C15 H15 . . 120.2 ?
C17 C16 C15 . . 119.7(10) ?
C17 C16 H16 . . 120.2 ?
C15 C16 H16 . . 120.2 ?
C16 C17 C18 . . 120.7(10) ?
C16 C17 H17 . . 119.7 ?
C18 C17 H17 . . 119.7 ?
C13 C18 C17 . . 121.7(9) ?
C13 C18 H18 . . 119.2 ?
C17 C18 H18 . . 119.2 ?
C20 C19 C24 . . 117.8(8) ?
C20 C19 P1 . . 118.4(6) ?
C24 C19 P1 . . 123.8(7) ?
C21 C20 C19 . . 121.0(9) ?
C21 C20 H20 . . 119.5 ?
C19 C20 H20 . . 119.5 ?
C22 C21 C20 . . 121.1(11) ?
C22 C21 H21 . . 119.5 ?
C20 C21 H21 . . 119.5 ?
C21 C22 C23 . . 120.7(10) ?
C21 C22 H22 . . 119.6 ?
C23 C22 H22 . . 119.6 ?
C24 C23 C22 . . 118.3(11) ?
C24 C23 H23 . . 120.9 ?
C22 C23 H23 . . 120.9 ?
C23 C24 C19 . . 120.9(10) ?
C23 C24 H24 . . 119.6 ?
C19 C24 H24 . . 119.6 ?
C26 C25 C30 . . 116.7(7) ?
C26 C25 P1 . . 119.6(5) ?
C30 C25 P1 . . 123.6(6) ?
C25 C26 C27 . . 123.0(7) ?
C25 C26 H26 . . 118.5 ?
C27 C26 H26 . . 118.5 ?
C28 C27 C26 . . 118.4(8) ?
C28 C27 H27 . . 120.8 ?
C26 C27 H27 . . 120.8 ?
C29 C28 C27 . . 119.4(8) ?
C29 C28 H28 . . 120.3 ?
C27 C28 H28 . . 120.3 ?
C28 C29 C30 . . 121.4(8) ?
C28 C29 H29 . . 119.3 ?
C30 C29 H29 . . 119.3 ?
C29 C30 C25 . . 120.9(8) ?
C29 C30 H30 . . 119.5 ?
C25 C30 H30 . . 119.5 ?
F4 B1 F2 . . 108.7(10) ?
F4 B1 F1 . . 112.4(10) ?
F2 B1 F1 . . 108.1(10) ?
F4 B1 F3 . . 109.2(10) ?
F2 B1 F3 . . 108.8(10) ?
F1 B1 F3 . . 109.6(10) ?
F1' B1' F4' . . 112.0(12) ?
F1' B1' F2' . . 108.4(11) ?
F4' B1' F2' . . 109.1(11) ?
F1' B1' F3' . . 108.3(11) ?
F4' B1' F3' . . 109.0(11) ?
F2' B1' F3' . . 110.0(11) ?

loop_
_geom_bond_atom_site_label_1
_geom_bond_atom_site_label_2
_geom_bond_site_symmetry_2
_geom_bond_distance
_geom_bond_publ_flag
Cu1 N3 . 2.024(6) yes
Cu1 N1 . 2.052(6) yes
Cu1 N2 . 2.118(5) yes
Cu1 P1 . 2.182(2) yes
P1 C19 . 1.796(8) ?
P1 C13 . 1.808(8) ?
P1 C25 . 1.810(7) ?
N1 C1 . 1.314(9) ?
N1 C5 . 1.347(8) ?
N2 C6 . 1.267(8) ?
N2 N2 2_677 1.396(10) yes
N3 C11 . 1.296(9) ?
N3 C7 . 1.336(10) ?
C1 C2 . 1.376(11) ?
C1 H1 . 0.9300 ?
C2 C3 . 1.368(12) ?
C2 H2 . 0.9300 ?
C3 C4 . 1.344(11) ?
C3 H3 . 0.9300 ?
C4 C5 . 1.367(10) ?
C4 H4 . 0.9300 ?
C5 C6 . 1.433(9) ?
C6 H6 . 0.9300 ?
C7 C8 . 1.348(11) ?
C7 H7 . 0.9300 ?
C8 C9 . 1.342(14) ?
C8 H8 . 0.9300 ?
C9 C10 . 1.349(14) ?
C9 C12 . 1.463(12) ?
C10 C11 . 1.392(11) ?
C10 H10 . 0.9300 ?
C11 H11 . 0.9300 ?
C12 C12 2_776 1.09(2) yes
C12 H12 . 0.9300 ?
C13 C18 . 1.366(10) ?
C13 C14 . 1.370(11) ?
C14 C15 . 1.382(12) ?
C14 H14 . 0.9300 ?
C15 C16 . 1.361(14) ?
C15 H15 . 0.9300 ?
C16 C17 . 1.336(14) ?
C16 H16 . 0.9300 ?
C17 C18 . 1.368(12) ?
C17 H17 . 0.9300 ?
C18 H18 . 0.9300 ?
C19 C20 . 1.380(11) ?
C19 C24 . 1.389(11) ?
C20 C21 . 1.363(12) ?
C20 H20 . 0.9300 ?
C21 C22 . 1.306(16) ?
C21 H21 . 0.9300 ?
C22 C23 . 1.413(18) ?
C22 H22 . 0.9300 ?
C23 C24 . 1.366(14) ?
C23 H23 . 0.9300 ?
C24 H24 . 0.9300 ?
C25 C26 . 1.350(10) ?
C25 C30 . 1.394(10) ?
C26 C27 . 1.391(11) ?
C26 H26 . 0.9300 ?
C27 C28 . 1.373(13) ?
C27 H27 . 0.9300 ?
C28 C29 . 1.354(12) ?
C28 H28 . 0.9300 ?
C29 C30 . 1.358(11) ?
C29 H29 . 0.9300 ?
C30 H30 . 0.9300 ?
B1 F4 . 1.350(10) ?
B1 F2 . 1.363(10) ?
B1 F1 . 1.364(10) ?
B1 F3 . 1.370(10) ?
B1' F1' . 1.356(10) ?
B1' F4' . 1.358(10) ?
B1' F2' . 1.360(10) ?
B1' F3' . 1.361(10) ?

loop_
_geom_torsion_atom_site_label_1
_geom_torsion_atom_site_label_2
_geom_torsion_atom_site_label_3
_geom_torsion_atom_site_label_4
_geom_torsion_site_symmetry_1
_geom_torsion_site_symmetry_4
_geom_torsion
_geom_torsion_publ_flag
N3 Cu1 P1 C19 . . 176.9(3) ?
N1 Cu1 P1 C19 . . 46.0(3) ?
N2 Cu1 P1 C19 . . -50.9(3) ?
N3 Cu1 P1 C13 . . -62.1(3) ?
N1 Cu1 P1 C13 . . 167.1(3) ?
N2 Cu1 P1 C13 . . 70.1(3) ?
N3 Cu1 P1 C25 . . 56.6(3) ?
N1 Cu1 P1 C25 . . -74.2(3) ?
N2 Cu1 P1 C25 . . -171.2(3) ?
N3 Cu1 N1 C1 . . -60.3(6) ?
N2 Cu1 N1 C1 . . -170.9(6) ?
P1 Cu1 N1 C1 . . 73.5(6) ?
N3 Cu1 N1 C5 . . 110.7(5) ?
N2 Cu1 N1 C5 . . 0.1(4) ?
P1 Cu1 N1 C5 . . -115.5(4) ?
N3 Cu1 N2 C6 . . -105.5(5) ?
N1 Cu1 N2 C6 . . -4.8(5) ?
P1 Cu1 N2 C6 . . 122.4(4) ?
N3 Cu1 N2 N2 . 2_677 84.6(7) ?
N1 Cu1 N2 N2 . 2_677 -174.8(8) ?
P1 Cu1 N2 N2 . 2_677 -47.6(8) ?
N1 Cu1 N3 C11 . . -117.4(6) ?
N2 Cu1 N3 C11 . . -34.0(7) ?
P1 Cu1 N3 C11 . . 100.5(6) ?
N1 Cu1 N3 C7 . . 70.1(6) ?
N2 Cu1 N3 C7 . . 153.5(6) ?
P1 Cu1 N3 C7 . . -72.1(6) ?
C5 N1 C1 C2 . . -0.1(11) ?
Cu1 N1 C1 C2 . . 170.6(6) ?
N1 C1 C2 C3 . . 0.7(13) ?
C1 C2 C3 C4 . . 0.8(13) ?
C2 C3 C4 C5 . . -2.8(13) ?
C1 N1 C5 C4 . . -2.0(10) ?
Cu1 N1 C5 C4 . . -174.1(6) ?
C1 N1 C5 C6 . . 176.3(6) ?
Cu1 N1 C5 C6 . . 4.2(7) ?
C3 C4 C5 N1 . . 3.5(12) ?
C3 C4 C5 C6 . . -174.7(7) ?
N2 N2 C6 C5 2_677 . -179.2(6) yes
Cu1 N2 C6 C5 . . 8.8(8) ?
N1 C5 C6 N2 . . -9.1(10) ?
C4 C5 C6 N2 . . 169.2(7) ?
C11 N3 C7 C8 . . -2.1(13) ?
Cu1 N3 C7 C8 . . 171.0(7) ?
N3 C7 C8 C9 . . -1.0(15) ?
C7 C8 C9 C10 . . 4.0(14) ?
C7 C8 C9 C12 . . -177.2(9) ?
C8 C9 C10 C11 . . -3.9(13) ?
C12 C9 C10 C11 . . 177.3(8) ?
C7 N3 C11 C10 . . 2.1(12) ?
Cu1 N3 C11 C10 . . -170.7(6) ?
C9 C10 C11 N3 . . 1.0(14) ?
C8 C9 C12 C12 . 2_776 170.4(19) yes
C10 C9 C12 C12 . 2_776 -11(2) yes
C19 P1 C13 C18 . . 2.6(7) ?
C25 P1 C13 C18 . . 111.1(7) ?
Cu1 P1 C13 C18 . . -124.6(6) ?
C19 P1 C13 C14 . . -177.7(6) ?
C25 P1 C13 C14 . . -69.3(6) ?
Cu1 P1 C13 C14 . . 55.1(6) ?
C18 C13 C14 C15 . . 0.9(12) ?
P1 C13 C14 C15 . . -178.9(7) ?
C13 C14 C15 C16 . . -2.5(14) ?
C14 C15 C16 C17 . . 2.8(15) ?
C15 C16 C17 C18 . . -1.4(15) ?
C14 C13 C18 C17 . . 0.5(11) ?
P1 C13 C18 C17 . . -179.8(6) ?
C16 C17 C18 C13 . . -0.3(14) ?
C13 P1 C19 C20 . . -94.4(7) ?
C25 P1 C19 C20 . . 157.4(7) ?
Cu1 P1 C19 C20 . . 31.9(7) ?
C13 P1 C19 C24 . . 85.2(8) ?
C25 P1 C19 C24 . . -23.0(8) ?
Cu1 P1 C19 C24 . . -148.5(7) ?
C24 C19 C20 C21 . . -0.7(14) ?
P1 C19 C20 C21 . . 178.9(8) ?
C19 C20 C21 C22 . . -1.2(18) ?
C20 C21 C22 C23 . . 4(2) ?
C21 C22 C23 C24 . . -6(2) ?
C22 C23 C24 C19 . . 3.7(18) ?
C20 C19 C24 C23 . . -0.7(15) ?
P1 C19 C24 C23 . . 179.7(8) ?
C19 P1 C25 C26 . . -92.7(7) ?
C13 P1 C25 C26 . . 158.5(6) ?
Cu1 P1 C25 C26 . . 33.9(7) ?
C19 P1 C25 C30 . . 85.2(8) ?
C13 P1 C25 C30 . . -23.5(8) ?
Cu1 P1 C25 C30 . . -148.2(7) ?
C30 C25 C26 C27 . . -2.4(12) ?
P1 C25 C26 C27 . . 175.7(6) ?
C25 C26 C27 C28 . . 1.5(13) ?
C26 C27 C28 C29 . . 0.2(15) ?
C27 C28 C29 C30 . . -0.8(17) ?
C28 C29 C30 C25 . . -0.2(17) ?
C26 C25 C30 C29 . . 1.7(14) ?
P1 C25 C30 C29 . . -176.3(8) ?
